data_7205905
loop_
_publ_author_name
'Chen, Yang'
'Yang, Zhou'
'Wu, Xin-Yi'
'Ni, Chun-Yan'
'Ren, Zhi-Gang'
'Wang, Hui-Fang'
'Lang, Jian-Ping'

_publ_section_title
;
 Iodobismuthates with N-alkyl- or N,N'-dialkyl-4,4'-bipyridinium:
 syntheses, structures and dielectric properties.
;
_journal_issue 13
_journal_name_full 'Physical chemistry chemical physics : PCCP'
_journal_page_first 5659
_journal_page_last 5667
_journal_paper_doi 10.1039/c0cp02431g
_journal_volume 13
_journal_year 2011
_chemical_formula_moiety 'C24 H26 Bi2 I8 N4, C12 H13 N2, 3(I), 0.67(Bi)'
_chemical_formula_sum 'C36 H39 Bi2.67 I11 N6'
_chemical_formula_weight 2508.98
_chemical_name_systematic
;
?
;
_space_group_IT_number 62
_symmetry_cell_setting orthorhombic
_symmetry_space_group_name_Hall '-P 2ac 2n'
_symmetry_space_group_name_H-M 'P n m a'
_atom_sites_solution_hydrogens geom
_atom_sites_solution_primary direct
_atom_sites_solution_secondary difmap
_cell_angle_alpha 90.00
_cell_angle_beta 90.00
_cell_angle_gamma 90.00
_cell_formula_units_Z 4
_cell_length_a 8.4498(17)
_cell_length_b 31.165(6)
_cell_length_c 21.534(4)
_cell_measurement_reflns_used 12414
_cell_measurement_temperature 173(2)
_cell_measurement_theta_max 27.5087
_cell_measurement_theta_min 3.0646
_cell_volume 5670.7(19)
_computing_cell_refinement 'CrystalClear, Ver. 1.30 (Rigaku/MSC, 2001)'
_computing_data_collection 'CrystalClear, Ver. 1.30 (Rigaku/MSC, 2001)'
_computing_data_reduction 'CrystalStructure, Ver. 3.60 (Rigaku/MSC, 2004)'
_computing_molecular_graphics 'ORTEPII (Johnson, 1976)'
_computing_publication_material SHELXL97
_computing_structure_refinement 'SHELXL-97 (Sheldrick, 1997)'
_computing_structure_solution 'SHELXS-97 (Sheldrick, 1990)'
_diffrn_ambient_temperature 173(2)
_diffrn_measured_fraction_theta_full 0.992
_diffrn_measured_fraction_theta_max 0.992
_diffrn_measurement_device_type 'Rigaku MercuryCCD area detector'
_diffrn_measurement_method \w
_diffrn_radiation_monochromator graphite
_diffrn_radiation_source 'fine-focus sealed tube'
_diffrn_radiation_type MoK\a
_diffrn_radiation_wavelength 0.71073
_diffrn_reflns_av_R_equivalents 0.0395
_diffrn_reflns_av_sigmaI/netI 0.0502
_diffrn_reflns_limit_h_max 8
_diffrn_reflns_limit_h_min -10
_diffrn_reflns_limit_k_max 37
_diffrn_reflns_limit_k_min -29
_diffrn_reflns_limit_l_max 18
_diffrn_reflns_limit_l_min -25
_diffrn_reflns_number 15649
_diffrn_reflns_theta_full 25.00
_diffrn_reflns_theta_max 25.00
_diffrn_reflns_theta_min 3.06
_diffrn_standards_decay_% 0
_diffrn_standards_interval_count 0
_diffrn_standards_interval_time 0
_diffrn_standards_number 0
_exptl_absorpt_coefficient_mu 14.277
_exptl_absorpt_correction_T_max 0.077
_exptl_absorpt_correction_T_min 0.025
_exptl_absorpt_correction_type multi-scan
_exptl_absorpt_process_details 'Jacobson, R. (1998) Private communication to Rigaku Company, Tokyo, Japan.'
_exptl_crystal_colour Red
_exptl_crystal_density_diffrn 2.939
_exptl_crystal_density_method 'not measured'
_exptl_crystal_description Block
_exptl_crystal_F_000 4408.1
_exptl_crystal_size_max 0.32
_exptl_crystal_size_mid 0.30
_exptl_crystal_size_min 0.18
_refine_diff_density_max 1.432
_refine_diff_density_min -1.485
_refine_diff_density_rms 0.197
_refine_ls_extinction_method none
_refine_ls_goodness_of_fit_ref 1.140
_refine_ls_hydrogen_treatment constr
_refine_ls_matrix_type full
_refine_ls_number_parameters 289
_refine_ls_number_reflns 5046
_refine_ls_number_restraints 197
_refine_ls_restrained_S_all 1.165
_refine_ls_R_factor_all 0.0767
_refine_ls_R_factor_gt 0.0630
_refine_ls_shift/su_max 0.000
_refine_ls_shift/su_mean 0.000
_refine_ls_structure_factor_coef Fsqd
_refine_ls_weighting_details 'calc w=1/[\s^2^(Fo^2^)+(0.0994P)^2^+15.0000P] where P=(Fo^2^+2Fc^2^)/3'
_refine_ls_weighting_scheme calc
_refine_ls_wR_factor_gt 0.1736
_refine_ls_wR_factor_ref 0.1842
_reflns_number_gt 4309
_reflns_number_total 5046
_reflns_threshold_expression >2sigma(I)
_cod_data_source_file c0cp02431g.txt
_cod_data_source_block 3
_cod_depositor_comments
;
The following automatic conversions were performed:
'_symmetry_cell_setting' value 'Orthorhombic' changed to 'orthorhombic'
according to '/home/saulius/struct/CIF-dictionaries/cif_core.dic'
dictionary named 'cif_core.dic' version 2.4.1 from
2010-06-29.

'_exptl_absorpt_correction_type' value 'Multi-scan' changed
to 'multi-scan' according to
'/home/saulius/struct/CIF-dictionaries/cif_core.dic' dictionary named
'cif_core.dic' version 2.4.1 from 2010-06-29.

Automatic conversion script
Id: cif_fix_enum 1555 2011-01-17 13:19:09Z saulius 
;
_cod_database_code 7205905

loop_
_symmetry_equiv_pos_as_xyz
'x, y, z'
'-x+1/2, -y, z+1/2'
'-x, y+1/2, -z'
'x+1/2, -y+1/2, -z+1/2'
'-x, -y, -z'
'x-1/2, y, -z-1/2'
'x, -y-1/2, z'
'-x-1/2, y-1/2, z-1/2'

loop_
_atom_site_label
_atom_site_type_symbol
_atom_site_fract_x
_atom_site_fract_y
_atom_site_fract_z
_atom_site_U_iso_or_equiv
_atom_site_adp_type
_atom_site_occupancy
_atom_site_symmetry_multiplicity
_atom_site_calc_flag
_atom_site_refinement_flags
_atom_site_disorder_assembly
_atom_site_disorder_group
Bi1 Bi 0.56011(7) -0.060181(17) 0.93098(3) 0.0480(2) Uani 1 1 d . . .
I1 I 0.57530(12) -0.12076(3) 1.03721(5) 0.0557(3) Uani 1 1 d . . .
I4 I 0.25437(11) -0.01354(3) 0.99319(5) 0.0531(3) Uani 1 1 d . . .
I2 I 0.85541(13) -0.09397(4) 0.87823(6) 0.0649(3) Uani 1 1 d . . .
I3 I 0.34737(15) -0.11299(4) 0.85338(6) 0.0727(4) Uani 1 1 d . . .
Bi2 Bi 0.9566(4) 0.2500 0.74551(12) 0.0632(9) Uani 0.411(4) 2 d SPU . 1
I5 I 1.2079(12) 0.2500 0.6387(3) 0.148(3) Uani 0.616(5) 2 d SPU . 1
I6 I 0.7045(7) 0.18114(8) 0.69023(17) 0.1198(16) Uani 0.616(5) 1 d PU . 1
Bi2' Bi 1.0854(5) 0.2500 0.75301(14) 0.0467(13) Uani 0.256(4) 2 d SPU . 2
I5' I 1.3407(10) 0.2500 0.6453(3) 0.0882(19) Uani 0.384(5) 2 d SPU . 2
I6' I 0.8470(13) 0.18311(13) 0.6824(2) 0.127(3) Uani 0.384(5) 1 d PU . 2
N1 N 0.5536(17) -0.0095(4) 0.8324(7) 0.062(4) Uani 1 1 d . . .
N2 N 0.3981(16) 0.1194(5) 0.5741(5) 0.053(3) Uani 1 1 d . . .
C9 C 0.3471(18) 0.1006(4) 0.6788(7) 0.049(3) Uani 1 1 d . . .
H9 H 0.2885 0.1045 0.7160 0.059 Uiso 1 1 calc R . .
C8 C 0.4565(18) 0.0693(5) 0.6756(8) 0.052(4) Uani 1 1 d . . .
C3 C 0.4928(17) 0.0417(4) 0.7310(6) 0.043(3) Uani 1 1 d . . .
C2 C 0.468(2) 0.0569(5) 0.7898(7) 0.052(4) Uani 1 1 d . . .
H2 H 0.4306 0.0854 0.7962 0.063 Uiso 1 1 calc R . .
C4 C 0.552(2) 0.0004(5) 0.7230(8) 0.059(4) Uani 1 1 d . . .
H4 H 0.5702 -0.0107 0.6825 0.071 Uiso 1 1 calc R . .
C10 C 0.3183(19) 0.1275(5) 0.6281(8) 0.061(4) Uani 1 1 d . . .
H10 H 0.2456 0.1506 0.6311 0.073 Uiso 1 1 calc R . .
C7 C 0.535(2) 0.0628(5) 0.6192(7) 0.056(4) Uani 1 1 d . . .
H7 H 0.6115 0.0406 0.6159 0.067 Uiso 1 1 calc R . .
C6 C 0.502(2) 0.0879(6) 0.5689(8) 0.058(4) Uani 1 1 d . . .
H6 H 0.5539 0.0828 0.5304 0.070 Uiso 1 1 calc R . .
C5 C 0.583(2) -0.0245(6) 0.7752(7) 0.068(5) Uani 1 1 d . . .
H5 H 0.6254 -0.0526 0.7703 0.081 Uiso 1 1 calc R . .
C1 C 0.4977(19) 0.0302(4) 0.8396(7) 0.050(3) Uani 1 1 d . . .
H1 H 0.4777 0.0405 0.8804 0.060 Uiso 1 1 calc R . .
C11 C 0.368(3) 0.1489(7) 0.5193(9) 0.079(6) Uani 1 1 d . . .
H11A H 0.3656 0.1319 0.4805 0.095 Uiso 1 1 calc R . .
H11B H 0.2638 0.1630 0.5242 0.095 Uiso 1 1 calc R . .
C12 C 0.492(3) 0.1819(7) 0.5147(10) 0.094(7) Uani 1 1 d . . .
H12A H 0.4911 0.1997 0.5521 0.141 Uiso 1 1 calc R . .
H12B H 0.4727 0.1999 0.4782 0.141 Uiso 1 1 calc R . .
H12C H 0.5958 0.1680 0.5106 0.141 Uiso 1 1 calc R . .
N4 N 0.856(4) 0.2500 0.4413(17) 0.128(7) Uani 1 2 d SDU . .
N3 N 0.908(4) 0.2500 0.1116(18) 0.138(9) Uani 1 2 d SDU . .
C16 C 0.873(5) 0.2500 0.309(2) 0.123(7) Uani 1 2 d SDU . .
C19 C 0.836(5) 0.2500 0.516(2) 0.136(8) Uani 1 2 d SDU . .
H19A H 0.7838 0.2761 0.5318 0.163 Uiso 0.50 1 calc PR . .
H19B H 0.7838 0.2239 0.5318 0.163 Uiso 0.50 1 calc PR . .
C18 C 0.858(4) 0.2134(11) 0.4081(15) 0.130(6) Uani 1 1 d DU . .
H18 H 0.8501 0.1870 0.4298 0.156 Uiso 1 1 calc R . .
C17 C 0.872(3) 0.2122(11) 0.3431(14) 0.127(6) Uani 1 1 d DU . .
H17 H 0.8798 0.1854 0.3225 0.152 Uiso 1 1 calc R . .
C14 C 0.899(2) 0.2133(11) 0.2131(15) 0.132(7) Uani 1 1 d DU . .
H14 H 0.9025 0.1868 0.2347 0.158 Uiso 1 1 calc R . .
C15 C 0.885(5) 0.2500 0.243(2) 0.123(7) Uani 1 2 d SDU . .
C20 C 1.007(6) 0.2500 0.525(2) 0.146(11) Uani 1 2 d SU . .
H20A H 1.0433 0.2793 0.5338 0.219 Uiso 0.50 1 calc PR . .
H20B H 1.0596 0.2395 0.4872 0.219 Uiso 0.50 1 calc PR . .
H20C H 1.0343 0.2312 0.5598 0.219 Uiso 0.50 1 calc PR . .
C13 C 0.910(2) 0.2153(13) 0.1493(16) 0.142(7) Uani 1 1 d DU . .
H13 H 0.9208 0.1884 0.1289 0.171 Uiso 1 1 calc R . .

loop_
_atom_site_aniso_label
_atom_site_aniso_U_11
_atom_site_aniso_U_22
_atom_site_aniso_U_33
_atom_site_aniso_U_23
_atom_site_aniso_U_13
_atom_site_aniso_U_12
Bi1 0.0496(4) 0.0393(3) 0.0553(4) 0.0016(2) 0.0016(2) 0.0025(2)
I1 0.0602(6) 0.0440(5) 0.0630(7) 0.0035(4) 0.0027(5) 0.0023(4)
I4 0.0452(6) 0.0424(5) 0.0717(7) 0.0015(4) 0.0001(4) 0.0014(4)
I2 0.0599(7) 0.0604(7) 0.0743(7) 0.0078(5) 0.0164(5) 0.0103(5)
I3 0.0723(8) 0.0742(8) 0.0716(8) -0.0124(6) -0.0038(6) -0.0141(6)
Bi2 0.080(2) 0.0418(11) 0.0681(15) 0.000 0.0005(12) 0.000
I5 0.250(7) 0.061(2) 0.135(4) 0.000 0.067(5) 0.000
I6 0.214(4) 0.0463(12) 0.099(2) 0.0029(12) -0.057(3) -0.018(2)
Bi2' 0.072(3) 0.0303(15) 0.0375(17) 0.000 0.0052(15) 0.000
I5' 0.123(5) 0.052(3) 0.089(4) 0.000 0.015(3) 0.000
I6' 0.267(8) 0.0433(18) 0.071(3) -0.0053(16) 0.025(4) -0.016(4)
N1 0.064(9) 0.050(8) 0.073(10) 0.009(7) -0.009(6) 0.004(6)
N2 0.058(8) 0.062(8) 0.040(7) 0.001(6) -0.007(6) -0.020(7)
C9 0.058(9) 0.038(7) 0.052(9) -0.011(6) -0.001(7) -0.006(7)
C8 0.053(9) 0.036(7) 0.068(10) 0.001(7) -0.008(7) -0.012(7)
C3 0.041(7) 0.036(7) 0.052(8) -0.002(6) -0.003(6) -0.006(6)
C2 0.072(10) 0.047(8) 0.038(8) -0.008(6) 0.003(7) -0.023(7)
C4 0.074(11) 0.053(9) 0.051(9) 0.002(7) -0.001(8) -0.003(8)
C10 0.051(9) 0.048(9) 0.083(12) -0.004(8) -0.025(8) 0.004(7)
C7 0.060(10) 0.054(9) 0.053(10) 0.004(7) 0.020(7) -0.012(8)
C6 0.055(9) 0.061(10) 0.059(10) -0.009(8) 0.010(7) -0.003(9)
C5 0.104(14) 0.052(9) 0.047(10) -0.022(8) 0.003(9) 0.002(9)
C1 0.064(9) 0.039(7) 0.048(8) -0.010(6) 0.006(7) 0.002(7)
C11 0.085(13) 0.085(14) 0.068(12) 0.023(10) -0.012(10) -0.026(11)
C12 0.117(18) 0.084(15) 0.081(14) 0.022(12) 0.010(13) -0.011(14)
N4 0.136(12) 0.115(10) 0.133(8) 0.000 -0.003(8) 0.000
N3 0.148(13) 0.132(12) 0.134(11) 0.000 0.008(9) 0.000
C16 0.129(12) 0.113(10) 0.126(8) 0.000 0.001(9) 0.000
C19 0.142(11) 0.132(13) 0.133(9) 0.000 -0.003(9) 0.000
C18 0.143(11) 0.116(10) 0.130(7) 0.002(7) -0.006(9) 0.003(9)
C17 0.140(11) 0.112(9) 0.130(7) 0.003(6) 0.001(9) 0.007(9)
C14 0.145(11) 0.120(10) 0.131(8) -0.005(7) 0.001(9) -0.010(9)
C15 0.126(12) 0.117(10) 0.126(8) 0.000 0.000(9) 0.000
C20 0.144(12) 0.146(15) 0.147(13) 0.000 -0.006(9) 0.000
C13 0.158(12) 0.134(10) 0.136(8) -0.002(7) 0.003(9) -0.004(9)

loop_
_atom_type_symbol
_atom_type_description
_atom_type_scat_dispersion_real
_atom_type_scat_dispersion_imag
_atom_type_scat_source
C C 0.0033 0.0016 'International Tables Vol C Tables 4.2.6.8 and 6.1.1.4'
H H 0.0000 0.0000 'International Tables Vol C Tables 4.2.6.8 and 6.1.1.4'
N N 0.0061 0.0033 'International Tables Vol C Tables 4.2.6.8 and 6.1.1.4'
I I -0.4742 1.8119 'International Tables Vol C Tables 4.2.6.8 and 6.1.1.4'
Bi Bi -4.1077 10.2566 'International Tables Vol C Tables 4.2.6.8 and 6.1.1.4'

loop_
_geom_angle_atom_site_label_1
_geom_angle_atom_site_label_2
_geom_angle_atom_site_label_3
_geom_angle
_geom_angle_site_symmetry_1
_geom_angle_site_symmetry_3
_geom_angle_publ_flag
N1 Bi1 I2 85.5(3) . . ?
N1 Bi1 I3 82.3(3) . . ?
I2 Bi1 I3 95.64(4) . . ?
N1 Bi1 I1 176.9(3) . . ?
I2 Bi1 I1 91.91(3) . . ?
I3 Bi1 I1 96.19(4) . . ?
N1 Bi1 I4 89.5(3) . 5_657 ?
I2 Bi1 I4 92.20(4) . 5_657 ?
I3 Bi1 I4 168.16(4) . 5_657 ?
I1 Bi1 I4 92.40(3) . 5_657 ?
N1 Bi1 I4 92.7(3) . . ?
I2 Bi1 I4 173.85(4) . . ?
I3 Bi1 I4 89.92(4) . . ?
I1 Bi1 I4 90.07(3) . . ?
I4 Bi1 I4 81.91(3) 5_657 . ?
Bi1 I4 Bi1 98.09(3) 5_657 . ?
I5 Bi2 I6 100.11(16) . . ?
I5 Bi2 I6 100.11(16) . 7_565 ?
I6 Bi2 I6 82.65(14) . 7_565 ?
I5 Bi2 I5 177.4(3) . 6_557 ?
I6 Bi2 I5 81.81(15) . 6_557 ?
I6 Bi2 I5 81.81(15) 7_565 6_557 ?
I5 Bi2 I6 82.97(16) . 4_556 ?
I6 Bi2 I6 176.69(12) . 4_556 ?
I6 Bi2 I6 98.06(9) 7_565 4_556 ?
I5 Bi2 I6 95.07(12) 6_557 4_556 ?
I5 Bi2 I6 82.97(16) . 6_657 ?
I6 Bi2 I6 98.06(9) . 6_657 ?
I6 Bi2 I6 176.69(12) 7_565 6_657 ?
I5 Bi2 I6 95.07(12) 6_557 6_657 ?
I6 Bi2 I6 81.05(16) 4_556 6_657 ?
Bi2 I5 Bi2 82.84(14) . 6_657 ?
Bi2 I6 Bi2 80.40(7) . 6_557 ?
I5' Bi2' I5' 179.6(3) 6_557 . ?
I5' Bi2' I6' 85.12(18) 6_557 . ?
I5' Bi2' I6' 94.54(17) . . ?
I5' Bi2' I6' 85.12(18) 6_557 7_565 ?
I5' Bi2' I6' 94.54(17) . 7_565 ?
I6' Bi2' I6' 79.1(3) . 7_565 ?
I5' Bi2' I6' 98.72(19) 6_557 4_556 ?
I5' Bi2' I6' 81.6(2) . 4_556 ?
I6' Bi2' I6' 176.1(3) . 4_556 ?
I6' Bi2' I6' 101.73(13) 7_565 4_556 ?
I5' Bi2' I6' 98.72(19) 6_557 6_657 ?
I5' Bi2' I6' 81.6(2) . 6_657 ?
I6' Bi2' I6' 101.73(13) . 6_657 ?
I6' Bi2' I6' 176.1(3) 7_565 6_657 ?
I6' Bi2' I6' 77.2(2) 4_556 6_657 ?
Bi2' I5' Bi2' 86.31(16) 6_657 . ?
Bi2' I6' Bi2' 79.42(9) . 6_557 ?
C5 N1 C1 119.9(14) . . ?
C5 N1 Bi1 121.6(11) . . ?
C1 N1 Bi1 117.9(11) . . ?
C6 N2 C10 122.3(14) . . ?
C6 N2 C11 119.7(15) . . ?
C10 N2 C11 117.9(16) . . ?
C8 C9 C10 121.0(15) . . ?
C8 C9 H9 119.5 . . ?
C10 C9 H9 119.5 . . ?
C9 C8 C7 118.4(15) . . ?
C9 C8 C3 121.0(15) . . ?
C7 C8 C3 120.5(14) . . ?
C2 C3 C4 119.4(14) . . ?
C2 C3 C8 120.2(13) . . ?
C4 C3 C8 120.4(13) . . ?
C3 C2 C1 118.8(14) . . ?
C3 C2 H2 120.6 . . ?
C1 C2 H2 120.6 . . ?
C3 C4 C5 119.0(15) . . ?
C3 C4 H4 120.5 . . ?
C5 C4 H4 120.5 . . ?
N2 C10 C9 117.9(15) . . ?
N2 C10 H10 121.0 . . ?
C9 C10 H10 121.0 . . ?
C6 C7 C8 120.6(16) . . ?
C6 C7 H7 119.7 . . ?
C8 C7 H7 119.7 . . ?
N2 C6 C7 119.6(15) . . ?
N2 C6 H6 120.2 . . ?
C7 C6 H6 120.2 . . ?
N1 C5 C4 120.8(16) . . ?
N1 C5 H5 119.6 . . ?
C4 C5 H5 119.6 . . ?
N1 C1 C2 122.2(14) . . ?
N1 C1 H1 118.9 . . ?
C2 C1 H1 118.9 . . ?
C12 C11 N2 110.8(16) . . ?
C12 C11 H11A 109.5 . . ?
N2 C11 H11A 109.5 . . ?
C12 C11 H11B 109.5 . . ?
N2 C11 H11B 109.5 . . ?
H11A C11 H11B 108.1 . . ?
C11 C12 H12A 109.5 . . ?
C11 C12 H12B 109.5 . . ?
H12A C12 H12B 109.5 . . ?
C11 C12 H12C 109.5 . . ?
H12A C12 H12C 109.5 . . ?
H12B C12 H12C 109.5 . . ?
C18 N4 C18 116(4) . 7_565 ?
C18 N4 C19 122(2) . . ?
C18 N4 C19 122(2) 7_565 . ?
C13 N3 C13 106(4) . 7_565 ?
C17 C16 C17 116(4) . 7_565 ?
C17 C16 C15 122(2) . . ?
C17 C16 C15 122(2) 7_565 . ?
C20 C19 N4 92(3) . . ?
C20 C19 H19A 113.3 . . ?
N4 C19 H19A 113.3 . . ?
C20 C19 H19B 113.3 . . ?
N4 C19 H19B 113.3 . . ?
H19A C19 H19B 110.7 . . ?
N4 C18 C17 124(3) . . ?
N4 C18 H18 118.2 . . ?
C17 C18 H18 118.2 . . ?
C16 C17 C18 121(3) . . ?
C16 C17 H17 119.7 . . ?
C18 C17 H17 119.7 . . ?
C15 C14 C13 117(4) . . ?
C15 C14 H14 121.7 . . ?
C13 C14 H14 121.7 . . ?
C14 C15 C14 121(5) . 7_565 ?
C14 C15 C16 119(2) . . ?
C14 C15 C16 119(2) 7_565 . ?
C19 C20 H20A 109.5 . . ?
C19 C20 H20B 109.5 . . ?
H20A C20 H20B 109.5 . . ?
C19 C20 H20C 109.5 . . ?
H20A C20 H20C 109.5 . . ?
H20B C20 H20C 109.5 . . ?
N3 C13 C14 129(4) . . ?
N3 C13 H13 115.3 . . ?
C14 C13 H13 115.3 . . ?

loop_
_geom_bond_atom_site_label_1
_geom_bond_atom_site_label_2
_geom_bond_distance
_geom_bond_site_symmetry_2
_geom_bond_publ_flag
Bi1 N1 2.647(14) . ?
Bi1 I2 2.9370(13) . ?
Bi1 I3 2.9552(14) . ?
Bi1 I1 2.9689(12) . ?
Bi1 I4 3.2253(12) 5_657 ?
Bi1 I4 3.2529(12) . ?
I4 Bi1 3.2253(12) 5_657 ?
Bi2 I5 3.130(7) . ?
Bi2 I6 3.250(4) . ?
Bi2 I6 3.250(4) 7_565 ?
Bi2 I5 3.261(10) 6_557 ?
Bi2 I6 3.303(5) 4_556 ?
Bi2 I6 3.303(5) 6_657 ?
I5 Bi2 3.261(10) 6_657 ?
I6 Bi2 3.303(5) 6_557 ?
Bi2' I5' 3.011(8) 6_557 ?
Bi2' I5' 3.167(8) . ?
Bi2' I6' 3.274(8) . ?
Bi2' I6' 3.274(8) 7_565 ?
Bi2' I6' 3.341(8) 4_556 ?
Bi2' I6' 3.341(8) 6_657 ?
I5' Bi2' 3.011(8) 6_657 ?
I6' Bi2' 3.341(8) 6_557 ?
N1 C5 1.34(2) . ?
N1 C1 1.333(19) . ?
N2 C6 1.32(2) . ?
N2 C10 1.37(2) . ?
N2 C11 1.52(2) . ?
C9 C8 1.34(2) . ?
C9 C10 1.40(2) . ?
C9 H9 0.9500 . ?
C8 C7 1.40(2) . ?
C8 C3 1.50(2) . ?
C3 C2 1.37(2) . ?
C3 C4 1.39(2) . ?
C2 C1 1.38(2) . ?
C2 H2 0.9500 . ?
C4 C5 1.39(2) . ?
C4 H4 0.9500 . ?
C10 H10 0.9500 . ?
C7 C6 1.37(2) . ?
C7 H7 0.9500 . ?
C6 H6 0.9500 . ?
C5 H5 0.9500 . ?
C1 H1 0.9500 . ?
C11 C12 1.47(3) . ?
C11 H11A 0.9900 . ?
C11 H11B 0.9900 . ?
C12 H12A 0.9800 . ?
C12 H12B 0.9800 . ?
C12 H12C 0.9800 . ?
N4 C18 1.35(3) . ?
N4 C18 1.35(3) 7_565 ?
N4 C19 1.61(5) . ?
N3 C13 1.35(4) . ?
N3 C13 1.35(4) 7_565 ?
C16 C17 1.39(4) . ?
C16 C17 1.39(4) 7_565 ?
C16 C15 1.43(6) . ?
C19 C20 1.46(6) . ?
C19 H19A 0.9900 . ?
C19 H19B 0.9900 . ?
C18 C17 1.40(4) . ?
C18 H18 0.9500 . ?
C17 H17 0.9500 . ?
C14 C15 1.31(3) . ?
C14 C13 1.38(4) . ?
C14 H14 0.9500 . ?
C15 C14 1.31(3) 7_565 ?
C20 H20A 0.9800 . ?
C20 H20B 0.9800 . ?
C20 H20C 0.9800 . ?
C13 H13 0.9500 . ?
